data_4317709
loop_
_publ_author_name
'John M. Rowland'
'Marilyn M. Olmstead'
'Pradip K. Mascharak'

_publ_section_title
;
 Chiral Monomeric and Homochiral Dimeric Copper(II) Complexes of a New
 Chiral Ligand, N-(1,2-Bis(2-pyridyl)ethyl)pyridine-2-carboxamide: An
 Example of Molecular Self-Recognition
;
_journal_name_full 'Inorganic Chemistry'
_journal_page_first 1545
_journal_page_last 1549
_journal_paper_doi 10.1021/ic0109905
_journal_volume 41
_journal_year 2002
_chemical_formula_sum 'C18 H17 Cl Cu N4 O2'
_chemical_formula_weight 420.35
_chemical_name_common Cu(PEA)(H2O)Cl
_chemical_name_systematic
;
 ?
;
_space_group_IT_number 61
_symmetry_cell_setting orthorhombic
_symmetry_space_group_name_Hall '-P 2ac 2ab'
_symmetry_space_group_name_H-M 'P b c a'
_atom_sites_solution_hydrogens geom
_atom_sites_solution_primary direct
_atom_sites_solution_secondary difmap
_audit_creation_method SHELXL-97
_cell_angle_alpha 90.00
_cell_angle_beta 90.00
_cell_angle_gamma 90.00
_cell_formula_units_Z 8
_cell_length_a 8.8580(7)
_cell_length_b 17.1000(14)
_cell_length_c 23.528(2)
_cell_measurement_reflns_used 27
_cell_measurement_temperature 130(2)
_cell_measurement_theta_max 30
_cell_measurement_theta_min 5.9
_cell_volume 3563.8(5)
_computing_cell_refinement 'Siemens P3'
_computing_data_collection 'Siemens P3'
_computing_data_reduction 'Siemens XDISK'
_computing_molecular_graphics 'SHELXTL 5, XP (Sheldrick, 1994)'
_computing_publication_material 'SHELXL-97 (Sheldrick, 1997)'
_computing_structure_refinement 'SHELXL-97 (Sheldrick, 1997)'
_computing_structure_solution 'SHELXS-97 (Sheldrick, 1990)'
_diffrn_ambient_temperature 130(2)
_diffrn_measured_fraction_theta_full 1.000
_diffrn_measured_fraction_theta_max 1.000
_diffrn_measurement_device_type 'Siemens P4'
_diffrn_measurement_method 2\q-\w
_diffrn_radiation_monochromator 'nickel filter'
_diffrn_radiation_source 'Siemens rotating Cu anode'
_diffrn_radiation_type CuK\a
_diffrn_radiation_wavelength 1.54184
_diffrn_reflns_av_R_equivalents 0.0567
_diffrn_reflns_av_sigmaI/netI 0.0446
_diffrn_reflns_limit_h_max 9
_diffrn_reflns_limit_h_min -1
_diffrn_reflns_limit_k_max 18
_diffrn_reflns_limit_k_min -4
_diffrn_reflns_limit_l_max 25
_diffrn_reflns_limit_l_min -5
_diffrn_reflns_number 5100
_diffrn_reflns_theta_full 56.35
_diffrn_reflns_theta_max 56.35
_diffrn_reflns_theta_min 3.76
_diffrn_standards_decay_% 3.9
_diffrn_standards_interval_count 198
_diffrn_standards_number 2
_exptl_absorpt_coefficient_mu 3.286
_exptl_absorpt_correction_T_max 0.7790
_exptl_absorpt_correction_T_min 0.3842
_exptl_absorpt_correction_type empirical
_exptl_absorpt_process_details
;XABS2, Parkin, S., Moezzi, B. and Hope, H. J. Appl. Crystallogr. 28
 (1995) 53-56.
;
_exptl_crystal_colour blue
_exptl_crystal_density_diffrn 1.567
_exptl_crystal_density_method 'not measured'
_exptl_crystal_description plate
_exptl_crystal_F_000 1720
_exptl_crystal_size_max 0.36
_exptl_crystal_size_mid 0.32
_exptl_crystal_size_min 0.08
_refine_diff_density_max 0.446
_refine_diff_density_min -0.412
_refine_diff_density_rms 0.085
_refine_ls_extinction_method none
_refine_ls_goodness_of_fit_ref 1.029
_refine_ls_hydrogen_treatment constr
_refine_ls_matrix_type full
_refine_ls_number_parameters 243
_refine_ls_number_reflns 2353
_refine_ls_number_restraints 2
_refine_ls_restrained_S_all 1.028
_refine_ls_R_factor_all 0.0501
_refine_ls_R_factor_gt 0.0416
_refine_ls_shift/su_max 0.006
_refine_ls_shift/su_mean 0.001
_refine_ls_structure_factor_coef Fsqd
_refine_ls_weighting_details 'calc w=1/[\s^2^(Fo^2^)+(0.0720P)^2^+3.0493P] where P=(Fo^2^+2Fc^2^)/3'
_refine_ls_weighting_scheme calc
_refine_ls_wR_factor_gt 0.1098
_refine_ls_wR_factor_ref 0.1157
_reflns_number_gt 1993
_reflns_number_total 2353
_reflns_threshold_expression I>2\s(I)
_cod_data_source_file ic0109905_1.cif
_cod_data_source_block mn1138
_cod_database_code 4317709

loop_
_symmetry_equiv_pos_as_xyz
'x, y, z'
'-x+1/2, -y, z+1/2'
'-x, y+1/2, -z+1/2'
'x+1/2, -y+1/2, -z'
'-x, -y, -z'
'x-1/2, y, -z-1/2'
'x, -y-1/2, z-1/2'
'-x-1/2, y-1/2, z'

loop_
_atom_site_label
_atom_site_type_symbol
_atom_site_fract_x
_atom_site_fract_y
_atom_site_fract_z
_atom_site_U_iso_or_equiv
_atom_site_adp_type
_atom_site_occupancy
_atom_site_symmetry_multiplicity
_atom_site_calc_flag
_atom_site_refinement_flags
_atom_site_disorder_assembly
_atom_site_disorder_group
Cu1 Cu 0.87282(5) 0.54110(3) 0.13391(2) 0.0152(2) Uani 1 1 d . . .
Cl1 Cl 0.85660(10) 0.50355(6) 0.22521(4) 0.0219(3) Uani 1 1 d . . .
O1 O 1.0921(3) 0.62518(15) -0.00414(10) 0.0228(6) Uani 1 1 d . . .
O2 O 0.7572(3) 0.43872(16) 0.09299(11) 0.0200(6) Uani 1 1 d D . .
H2A H 0.742(5) 0.4042(17) 0.1177(13) 0.022(12) Uiso 1 1 d D . .
H2B H 0.808(5) 0.417(3) 0.0673(17) 0.068(19) Uiso 1 1 d D . .
N1 N 1.0831(3) 0.49930(18) 0.11619(13) 0.0165(7) Uani 1 1 d . . .
N2 N 0.9215(3) 0.60369(18) 0.06818(12) 0.0155(7) Uani 1 1 d . . .
N3 N 0.6828(3) 0.60547(17) 0.12907(12) 0.0152(7) Uani 1 1 d . . .
N5 N 0.8545(3) 0.81596(18) 0.15948(13) 0.0185(7) Uani 1 1 d . . .
C1 C 1.1616(5) 0.4466(2) 0.14601(17) 0.0253(10) Uani 1 1 d . . .
H1 H 1.1218 0.4280 0.1810 0.030 Uiso 1 1 calc R . .
C2 C 1.2996(5) 0.4186(3) 0.12718(17) 0.0292(10) Uani 1 1 d . . .
H2 H 1.3547 0.3819 0.1493 0.035 Uiso 1 1 calc R . .
C3 C 1.3556(4) 0.4445(3) 0.07626(18) 0.0288(11) Uani 1 1 d . . .
H3 H 1.4491 0.4253 0.0623 0.035 Uiso 1 1 calc R . .
C4 C 1.2734(4) 0.4992(2) 0.04533(17) 0.0226(9) Uani 1 1 d . . .
H4 H 1.3102 0.5182 0.0100 0.027 Uiso 1 1 calc R . .
C5 C 1.1388(4) 0.5252(2) 0.06666(16) 0.0167(9) Uani 1 1 d . . .
C6 C 1.0465(4) 0.5906(2) 0.03934(15) 0.0166(8) Uani 1 1 d . . .
C7 C 0.8271(4) 0.6707(2) 0.05545(15) 0.0158(8) Uani 1 1 d . . .
H7 H 0.8034 0.6706 0.0139 0.019 Uiso 1 1 calc R . .
C8 C 0.6814(4) 0.6601(2) 0.08848(15) 0.0167(8) Uani 1 1 d . . .
C9 C 0.5555(4) 0.7067(2) 0.07904(16) 0.0211(9) Uani 1 1 d . . .
H9 H 0.5578 0.7465 0.0509 0.025 Uiso 1 1 calc R . .
C10 C 0.4275(4) 0.6946(2) 0.11091(17) 0.0261(10) Uani 1 1 d . . .
H10 H 0.3402 0.7258 0.1050 0.031 Uiso 1 1 calc R . .
C11 C 0.4275(4) 0.6362(2) 0.15190(17) 0.0240(9) Uani 1 1 d . . .
H11 H 0.3395 0.6260 0.1738 0.029 Uiso 1 1 calc R . .
C12 C 0.5569(4) 0.5935(2) 0.16028(16) 0.0201(9) Uani 1 1 d . . .
H12 H 0.5578 0.5543 0.1889 0.024 Uiso 1 1 calc R . .
C13 C 0.9053(4) 0.7489(2) 0.07059(15) 0.0167(8) Uani 1 1 d . . .
H13A H 1.0024 0.7520 0.0499 0.020 Uiso 1 1 calc R . .
H13B H 0.8410 0.7925 0.0572 0.020 Uiso 1 1 calc R . .
C14 C 0.9355(4) 0.7597(2) 0.13330(15) 0.0172(9) Uani 1 1 d . . .
C15 C 1.0408(4) 0.7149(2) 0.16268(16) 0.0203(9) Uani 1 1 d . . .
H15 H 1.0953 0.6748 0.1437 0.024 Uiso 1 1 calc R . .
C16 C 1.0655(4) 0.7294(2) 0.21995(17) 0.0240(10) Uani 1 1 d . . .
H16 H 1.1366 0.6991 0.2406 0.029 Uiso 1 1 calc R . .
C17 C 0.9864(4) 0.7880(2) 0.24647(16) 0.0248(10) Uani 1 1 d . . .
H17 H 1.0027 0.7996 0.2855 0.030 Uiso 1 1 calc R . .
C18 C 0.8819(4) 0.8297(3) 0.21463(17) 0.0249(10) Uani 1 1 d . . .
H18 H 0.8269 0.8702 0.2329 0.030 Uiso 1 1 calc R . .

loop_
_atom_site_aniso_label
_atom_site_aniso_U_11
_atom_site_aniso_U_22
_atom_site_aniso_U_33
_atom_site_aniso_U_23
_atom_site_aniso_U_13
_atom_site_aniso_U_12
Cu1 0.0145(3) 0.0146(4) 0.0166(3) 0.0023(2) 0.0013(2) 0.0009(2)
Cl1 0.0226(5) 0.0261(6) 0.0171(5) 0.0044(4) -0.0007(4) -0.0023(4)
O1 0.0290(15) 0.0191(14) 0.0202(14) 0.0056(13) 0.0101(12) 0.0053(13)
O2 0.0252(15) 0.0159(14) 0.0190(15) 0.0000(12) 0.0052(13) -0.0028(13)
N1 0.0156(16) 0.0139(17) 0.0201(16) -0.0009(14) 0.0008(14) 0.0015(14)
N2 0.0141(15) 0.0147(17) 0.0176(16) -0.0003(13) 0.0017(13) 0.0027(14)
N3 0.0169(16) 0.0109(16) 0.0179(15) -0.0011(13) -0.0010(14) 0.0030(14)
N5 0.0181(16) 0.0180(18) 0.0195(17) 0.0006(14) 0.0018(14) -0.0023(14)
C1 0.027(2) 0.026(2) 0.022(2) 0.0065(19) 0.0000(18) 0.006(2)
C2 0.027(2) 0.029(2) 0.032(2) 0.002(2) -0.0054(19) 0.010(2)
C3 0.018(2) 0.032(3) 0.036(3) 0.001(2) 0.0057(19) 0.009(2)
C4 0.021(2) 0.024(2) 0.0229(19) 0.0006(18) 0.0026(18) 0.0054(19)
C5 0.017(2) 0.016(2) 0.0172(19) -0.0005(17) -0.0001(16) -0.0070(17)
C6 0.020(2) 0.0102(19) 0.0197(19) -0.0023(17) -0.0028(17) -0.0025(17)
C7 0.0206(19) 0.0133(19) 0.0134(18) 0.0015(16) 0.0001(16) 0.0024(17)
C8 0.0190(19) 0.0122(19) 0.0188(19) -0.0035(16) -0.0006(17) -0.0029(18)
C9 0.021(2) 0.019(2) 0.023(2) -0.0010(18) -0.0016(18) 0.0036(19)
C10 0.017(2) 0.027(2) 0.034(2) 0.000(2) 0.0001(19) 0.0081(19)
C11 0.014(2) 0.028(2) 0.030(2) -0.001(2) 0.0031(17) 0.0013(18)
C12 0.022(2) 0.018(2) 0.021(2) 0.0011(17) 0.0036(18) -0.0047(18)
C13 0.0177(19) 0.0137(19) 0.019(2) 0.0055(16) 0.0021(15) 0.0002(18)
C14 0.0148(19) 0.015(2) 0.0215(19) 0.0027(17) 0.0026(17) -0.0050(17)
C15 0.0122(18) 0.019(2) 0.030(2) -0.0011(18) 0.0038(18) -0.0002(17)
C16 0.021(2) 0.025(2) 0.026(2) 0.0043(19) -0.0044(18) 0.0005(19)
C17 0.027(2) 0.026(2) 0.021(2) -0.0008(19) -0.0012(18) -0.001(2)
C18 0.026(2) 0.025(2) 0.024(2) -0.0042(19) 0.0045(18) 0.0011(19)

loop_
_atom_type_symbol
_atom_type_description
_atom_type_scat_dispersion_real
_atom_type_scat_dispersion_imag
_atom_type_scat_source
C C 0.0181 0.0091 'International Tables Vol C Tables 4.2.6.8 and 6.1.1.4'
H H 0.0000 0.0000 'International Tables Vol C Tables 4.2.6.8 and 6.1.1.4'
N N 0.0311 0.0180 'International Tables Vol C Tables 4.2.6.8 and 6.1.1.4'
O O 0.0492 0.0322 'International Tables Vol C Tables 4.2.6.8 and 6.1.1.4'
Cl Cl 0.3639 0.7018 'International Tables Vol C Tables 4.2.6.8 and 6.1.1.4'
Cu Cu -1.9646 0.5888 'International Tables Vol C Tables 4.2.6.8 and 6.1.1.4'

loop_
_geom_angle_atom_site_label_1
_geom_angle_atom_site_label_2
_geom_angle_atom_site_label_3
_geom_angle
_geom_angle_site_symmetry_1
_geom_angle_site_symmetry_3
_geom_angle_publ_flag
N2 Cu1 N3 80.70(12) . . ?
N2 Cu1 N1 80.00(12) . . ?
N3 Cu1 N1 160.68(12) . . ?
N2 Cu1 O2 101.00(11) . . ?
N3 Cu1 O2 91.18(11) . . ?
N1 Cu1 O2 93.20(11) . . ?
N2 Cu1 Cl1 159.91(10) . . ?
N3 Cu1 Cl1 99.02(9) . . ?
N1 Cu1 Cl1 98.84(9) . . ?
O2 Cu1 Cl1 99.09(7) . . ?
C1 N1 C5 119.2(3) . . ?
C1 N1 Cu1 127.2(3) . . ?
C5 N1 Cu1 113.5(2) . . ?
C6 N2 C7 120.8(3) . . ?
C6 N2 Cu1 120.4(3) . . ?
C7 N2 Cu1 118.4(2) . . ?
C8 N3 C12 119.1(3) . . ?
C8 N3 Cu1 115.5(2) . . ?
C12 N3 Cu1 125.2(2) . . ?
C18 N5 C14 118.1(3) . . ?
N1 C1 C2 121.6(4) . . ?
C3 C2 C1 119.1(4) . . ?
C2 C3 C4 119.1(4) . . ?
C5 C4 C3 118.9(4) . . ?
N1 C5 C4 122.1(4) . . ?
N1 C5 C6 114.2(3) . . ?
C4 C5 C6 123.4(3) . . ?
O1 C6 N2 127.8(3) . . ?
O1 C6 C5 121.2(3) . . ?
N2 C6 C5 111.0(3) . . ?
N2 C7 C8 106.9(3) . . ?
N2 C7 C13 112.2(3) . . ?
C8 C7 C13 111.5(3) . . ?
N3 C8 C9 121.6(4) . . ?
N3 C8 C7 116.2(3) . . ?
C9 C8 C7 122.2(3) . . ?
C10 C9 C8 119.3(4) . . ?
C9 C10 C11 119.1(4) . . ?
C12 C11 C10 118.9(4) . . ?
N3 C12 C11 122.0(4) . . ?
C14 C13 C7 114.2(3) . . ?
N5 C14 C15 121.5(3) . . ?
N5 C14 C13 116.0(3) . . ?
C15 C14 C13 122.5(4) . . ?
C16 C15 C14 119.3(4) . . ?
C17 C16 C15 119.4(4) . . ?
C16 C17 C18 118.1(4) . . ?
N5 C18 C17 123.5(4) . . ?

loop_
_geom_bond_atom_site_label_1
_geom_bond_atom_site_label_2
_geom_bond_distance
_geom_bond_site_symmetry_2
_geom_bond_publ_flag
Cu1 N2 1.930(3) . ?
Cu1 N3 2.014(3) . ?
Cu1 N1 2.038(3) . ?
Cu1 O2 2.245(3) . ?
Cu1 Cl1 2.2466(10) . ?
O1 C6 1.249(4) . ?
N1 C1 1.337(5) . ?
N1 C5 1.341(5) . ?
N2 C6 1.318(5) . ?
N2 C7 1.450(5) . ?
N3 C8 1.336(5) . ?
N3 C12 1.351(5) . ?
N5 C18 1.341(5) . ?
N5 C14 1.349(5) . ?
C1 C2 1.386(6) . ?
C2 C3 1.370(6) . ?
C3 C4 1.391(6) . ?
C4 C5 1.368(5) . ?
C5 C6 1.527(5) . ?
C7 C8 1.518(5) . ?
C7 C13 1.547(5) . ?
C8 C9 1.388(5) . ?
C9 C10 1.376(6) . ?
C10 C11 1.388(6) . ?
C11 C12 1.374(6) . ?
C13 C14 1.511(5) . ?
C14 C15 1.391(5) . ?
C15 C16 1.387(5) . ?
C16 C17 1.372(6) . ?
C17 C18 1.388(6) . ?

loop_
_geom_hbond_atom_site_label_D
_geom_hbond_atom_site_label_H
_geom_hbond_atom_site_label_A
_geom_hbond_distance_DH
_geom_hbond_distance_HA
_geom_hbond_distance_DA
_geom_hbond_angle_DHA
_geom_hbond_site_symmetry_A
O2 H2A N5 0.839(10) 1.993(17) 2.799(4) 161(4) 8_755
O2 H2B O1 0.841(10) 1.873(13) 2.710(3) 174(6) 5_765
